data_2203730
loop_
_publ_author_name
'Ton, Quoc Cuong'
'Bolte, Michael'

_publ_section_title
;
 A triclinic polymorph of 1,4-dibenzoylbutane
;
_journal_issue 6
_journal_name_full 'Acta Crystallographica Section E'
_journal_page_first o1019
_journal_page_last o1020
_journal_paper_doi 10.1107/S1600536804011390
_journal_volume 60
_journal_year 2004
_chemical_formula_iupac 'C18 H18 O2'
_chemical_formula_moiety 'C18 H18 O2'
_chemical_formula_sum 'C18 H18 O2'
_chemical_formula_weight 266.32
_chemical_name_systematic ?
_space_group_IT_number 2
_symmetry_cell_setting triclinic
_symmetry_space_group_name_Hall '-P 1'
_symmetry_space_group_name_H-M 'P -1'
_atom_sites_solution_hydrogens geom
_atom_sites_solution_primary direct
_atom_sites_solution_secondary difmap
_audit_creation_method SHELXL-97
_cell_angle_alpha 95.413(16)
_cell_angle_beta 105.265(15)
_cell_angle_gamma 95.206(17)
_cell_formula_units_Z 1
_cell_length_a 5.7482(12)
_cell_length_b 7.6480(16)
_cell_length_c 8.2817(15)
_cell_measurement_reflns_used 4194
_cell_measurement_temperature 173(2)
_cell_measurement_theta_max 27.7
_cell_measurement_theta_min 3.76
_cell_volume 347.13(12)
_computing_cell_refinement X-AREA
_computing_data_collection 'X-AREA (Stoe & Cie, 2001)'
_computing_data_reduction X-AREA
_computing_molecular_graphics 'XP in SHELXTL-Plus (Sheldrick, 1991)'
_computing_publication_material 'SHELXL97 and PLATON (Spek, 1990)'
_computing_structure_refinement 'SHELXL97 (Sheldrick, 1997)'
_computing_structure_solution 'SHELXS97 (Sheldrick, 1990)'
_diffrn_ambient_temperature 173(2)
_diffrn_measured_fraction_theta_full 0.990
_diffrn_measured_fraction_theta_max 0.990
_diffrn_measurement_device_type 'Stoe IPDS-II two-circle'
_diffrn_measurement_method \w
_diffrn_radiation_monochromator graphite
_diffrn_radiation_source 'fine-focus sealed tube'
_diffrn_radiation_type MoK\a
_diffrn_radiation_wavelength 0.71073
_diffrn_reflns_av_R_equivalents 0.0399
_diffrn_reflns_av_sigmaI/netI 0.0323
_diffrn_reflns_limit_h_max 7
_diffrn_reflns_limit_h_min -7
_diffrn_reflns_limit_k_max 9
_diffrn_reflns_limit_k_min -9
_diffrn_reflns_limit_l_max 10
_diffrn_reflns_limit_l_min -10
_diffrn_reflns_number 5151
_diffrn_reflns_theta_full 27.75
_diffrn_reflns_theta_max 27.75
_diffrn_reflns_theta_min 3.88
_diffrn_standards_interval_time 0
_diffrn_standards_number 0
_exptl_absorpt_coefficient_mu 0.082
_exptl_absorpt_correction_type none
_exptl_absorpt_process_details none
_exptl_crystal_colour colourless
_exptl_crystal_density_diffrn 1.274
_exptl_crystal_density_method 'not measured'
_exptl_crystal_description block
_exptl_crystal_F_000 142
_exptl_crystal_size_max 0.52
_exptl_crystal_size_mid 0.29
_exptl_crystal_size_min 0.27
_refine_diff_density_max 0.293
_refine_diff_density_min -0.174
_refine_ls_extinction_method none
_refine_ls_goodness_of_fit_ref 1.083
_refine_ls_hydrogen_treatment constr
_refine_ls_matrix_type full
_refine_ls_number_parameters 91
_refine_ls_number_reflns 1610
_refine_ls_number_restraints 0
_refine_ls_restrained_S_all 1.083
_refine_ls_R_factor_all 0.0466
_refine_ls_R_factor_gt 0.0359
_refine_ls_shift/su_max 0.000
_refine_ls_shift/su_mean 0.000
_refine_ls_structure_factor_coef Fsqd
_refine_ls_weighting_details 'calc w = 1/[\s^2^(Fo^2^)+(0.0517P)^2^] where P = (Fo^2^+2Fc^2^)/3'
_refine_ls_weighting_scheme calc
_refine_ls_wR_factor_gt 0.0939
_refine_ls_wR_factor_ref 0.0958
_reflns_number_gt 1203
_reflns_number_total 1610
_reflns_threshold_expression I>2\s(I)
_cod_data_source_file ci6379.cif
_cod_data_source_block I
_cod_depositor_comments
;
The following automatic conversions were performed:
'_symmetry_cell_setting' value 'Triclinic' changed to 'triclinic'
according to '/home/saulius/struct/CIF-dictionaries/cif_core.dic'
dictionary named 'cif_core.dic' version 2.4.1 from 2010-06-29.

Automatic conversion script
Id: cif_fix_enum 1527 2010-12-29 10:47:43Z saulius 

The following automatic conversions were performed:

'_symmetry_cell_setting' value 'Triclinic' changed to 'triclinic'
according to /home/saulius/struct/CIF-dictionaries/cif_core.dic
dictionary named 'cif_core.dic' version 2.4.1 from 2010-06-29.

Automatic conversion script
Id: cif_fix_values 1715 2011-07-08 13:25:40Z adriana 
;
_cod_database_code 2203730
_cod_database_fobs_code 2203730

loop_
_symmetry_equiv_pos_as_xyz
'x, y, z'
'-x, -y, -z'

loop_
_atom_site_label
_atom_site_fract_x
_atom_site_fract_y
_atom_site_fract_z
_atom_site_U_iso_or_equiv
_atom_site_adp_type
_atom_site_calc_flag
_atom_site_refinement_flags
_atom_site_occupancy
_atom_site_type_symbol
O1 0.42467(14) 0.26727(12) 0.79614(10) 0.0371(2) Uani d . 1 O
C1 0.46452(18) 0.24376(13) 0.51876(12) 0.0251(2) Uani d . 1 C
C2 0.60358(19) 0.27709(15) 0.40828(13) 0.0311(3) Uani d . 1 C
H2 0.7612 0.3411 0.4499 0.037 Uiso calc R 1 H
C3 0.5131(2) 0.21725(16) 0.23728(14) 0.0367(3) Uani d . 1 C
H3 0.6086 0.2408 0.1623 0.044 Uiso calc R 1 H
C4 0.2847(2) 0.12377(16) 0.17644(14) 0.0354(3) Uani d . 1 C
H4 0.2239 0.0817 0.0598 0.042 Uiso calc R 1 H
C5 0.1444(2) 0.09121(15) 0.28472(13) 0.0339(3) Uani d . 1 C
H5 -0.0133 0.0276 0.2425 0.041 Uiso calc R 1 H
C6 0.23372(19) 0.15142(14) 0.45531(13) 0.0292(2) Uani d . 1 C
H6 0.1362 0.1293 0.5293 0.035 Uiso calc R 1 H
C7 0.55417(18) 0.30082(14) 0.70579(12) 0.0259(2) Uani d . 1 C
C8 0.80576(17) 0.39905(14) 0.77633(12) 0.0272(2) Uani d . 1 C
H8A 0.8150 0.5094 0.7236 0.033 Uiso calc R 1 H
H8B 0.9245 0.3255 0.7458 0.033 Uiso calc R 1 H
C9 0.87631(18) 0.44548(15) 0.96719(12) 0.0282(2) Uani d . 1 C
H9A 0.7526 0.5129 0.9990 0.034 Uiso calc R 1 H
H9B 0.8787 0.3351 1.0208 0.034 Uiso calc R 1 H

loop_
_atom_site_aniso_label
_atom_site_aniso_U_11
_atom_site_aniso_U_22
_atom_site_aniso_U_33
_atom_site_aniso_U_12
_atom_site_aniso_U_13
_atom_site_aniso_U_23
O1 0.0326(4) 0.0489(5) 0.0288(4) -0.0058(3) 0.0122(3) -0.0016(3)
C1 0.0260(5) 0.0240(5) 0.0248(5) 0.0039(4) 0.0059(4) 0.0028(4)
C2 0.0263(5) 0.0364(6) 0.0307(5) 0.0010(4) 0.0093(4) 0.0035(4)
C3 0.0388(6) 0.0452(7) 0.0297(5) 0.0065(5) 0.0150(5) 0.0059(5)
C4 0.0421(6) 0.0379(6) 0.0233(5) 0.0059(5) 0.0049(4) -0.0002(4)
C5 0.0321(5) 0.0327(6) 0.0317(5) -0.0018(4) 0.0028(4) 0.0015(4)
C6 0.0292(5) 0.0292(6) 0.0290(5) 0.0001(4) 0.0089(4) 0.0037(4)
C7 0.0257(5) 0.0263(5) 0.0259(5) 0.0030(4) 0.0076(4) 0.0022(4)
C8 0.0239(5) 0.0299(6) 0.0259(5) 0.0003(4) 0.0054(4) 0.0014(4)
C9 0.0260(5) 0.0321(5) 0.0251(5) 0.0003(4) 0.0055(4) 0.0032(4)

loop_
_atom_type_symbol
_atom_type_description
_atom_type_scat_dispersion_real
_atom_type_scat_dispersion_imag
_atom_type_scat_source
C C 0.0033 0.0016 'International Tables Vol C Tables 4.2.6.8 and 6.1.1.4'
H H 0.0000 0.0000 'International Tables Vol C Tables 4.2.6.8 and 6.1.1.4'
O O 0.0106 0.0060 'International Tables Vol C Tables 4.2.6.8 and 6.1.1.4'

loop_
_geom_angle_atom_site_label_1
_geom_angle_atom_site_label_2
_geom_angle_atom_site_label_3
_geom_angle_site_symmetry_1
_geom_angle
C6 C1 C2 . 118.97(9)
C6 C1 C7 . 118.05(9)
C2 C1 C7 . 122.97(9)
C3 C2 C1 . 120.33(10)
C3 C2 H2 . 119.8
C1 C2 H2 . 119.8
C4 C3 C2 . 120.04(11)
C4 C3 H3 . 120.0
C2 C3 H3 . 120.0
C3 C4 C5 . 120.12(10)
C3 C4 H4 . 119.9
C5 C4 H4 . 119.9
C4 C5 C6 . 119.99(10)
C4 C5 H5 . 120.0
C6 C5 H5 . 120.0
C5 C6 C1 . 120.55(10)
C5 C6 H6 . 119.7
C1 C6 H6 . 119.7
O1 C7 C1 . 119.98(9)
O1 C7 C8 . 121.52(9)
C1 C7 C8 . 118.50(9)
C7 C8 C9 . 113.26(9)
C7 C8 H8A . 108.9
C9 C8 H8A . 108.9
C7 C8 H8B . 108.9
C9 C8 H8B . 108.9
H8A C8 H8B . 107.7
C9 C9 C8 2_767 111.91(11)
C9 C9 H9A 2_767 109.2
C8 C9 H9A . 109.2
C9 C9 H9B 2_767 109.2
C8 C9 H9B . 109.2
H9A C9 H9B . 107.9

loop_
_geom_bond_atom_site_label_1
_geom_bond_atom_site_label_2
_geom_bond_site_symmetry_2
_geom_bond_distance
O1 C7 . 1.2144(13)
C1 C6 . 1.3884(15)
C1 C2 . 1.3904(15)
C1 C7 . 1.5055(14)
C2 C3 . 1.3901(15)
C2 H2 . 0.95
C3 C4 . 1.3790(18)
C3 H3 . 0.95
C4 C5 . 1.3796(17)
C4 H4 . 0.95
C5 C6 . 1.3870(15)
C5 H5 . 0.95
C6 H6 . 0.95
C7 C8 . 1.5074(14)
C8 C9 . 1.5229(13)
C8 H8A . 0.99
C8 H8B . 0.99
C9 C9 2_767 1.518(2)
C9 H9A . 0.99
C9 H9B . 0.99

loop_
_geom_torsion_atom_site_label_1
_geom_torsion_atom_site_label_2
_geom_torsion_atom_site_label_3
_geom_torsion_atom_site_label_4
_geom_torsion_site_symmetry_4
_geom_torsion
C6 C1 C2 C3 . -0.57(16)
C7 C1 C2 C3 . 178.41(10)
C1 C2 C3 C4 . -0.24(17)
C2 C3 C4 C5 . 0.77(19)
C3 C4 C5 C6 . -0.48(18)
C4 C5 C6 C1 . -0.35(17)
C2 C1 C6 C5 . 0.87(16)
C7 C1 C6 C5 . -178.17(10)
C6 C1 C7 O1 . -0.70(15)
C2 C1 C7 O1 . -179.69(10)
C6 C1 C7 C8 . 179.20(10)
C2 C1 C7 C8 . 0.21(14)
O1 C7 C8 C9 . 1.19(15)
C1 C7 C8 C9 . -178.72(9)
C7 C8 C9 C9 2_767 -176.29(11)
